data_2230533
loop_
_publ_author_name
'Lo, Kong Mun'
'Ng, Seik Weng'

_publ_section_title
;
 2-{[2-(4-Chlorophenyl)hydrazinylidene]methyl}phenol
;
_journal_coeditor_code XU5209
_journal_issue 6
_journal_name_full 'Acta Crystallographica Section E'
_journal_page_first o1452
_journal_paper_doi 10.1107/S1600536811017958
_journal_volume 67
_journal_year 2011
_chemical_formula_iupac 'C13 H11 Cl N2 O'
_chemical_formula_moiety 'C13 H11 Cl N2 O'
_chemical_formula_sum 'C13 H11 Cl N2 O'
_chemical_formula_weight 246.69
_chemical_name_systematic
;
2-{[2-(4-Chlorophenyl)hydrazinylidene]methyl}phenol
;
_space_group_IT_number 61
_symmetry_cell_setting orthorhombic
_symmetry_space_group_name_Hall '-P 2ac 2ab'
_symmetry_space_group_name_H-M 'P b c a'
_atom_sites_solution_hydrogens geom
_atom_sites_solution_primary direct
_atom_sites_solution_secondary difmap
_audit_creation_method SHELXL-97
_cell_angle_alpha 90.00
_cell_angle_beta 90.00
_cell_angle_gamma 90.00
_cell_formula_units_Z 8
_cell_length_a 10.75900(10)
_cell_length_b 7.31890(10)
_cell_length_c 28.9222(3)
_cell_measurement_reflns_used 7363
_cell_measurement_temperature 100(2)
_cell_measurement_theta_max 28.34
_cell_measurement_theta_min 2.36
_cell_volume 2277.45(4)
_computing_cell_refinement 'SAINT (Bruker, 2009)'
_computing_data_collection 'APEX2 (Bruker, 2009)'
_computing_data_reduction 'SAINT (Bruker, 2009)'
_computing_molecular_graphics 'X-SEED (Barbour, 2001)'
_computing_publication_material 'publCIF (Westrip, 2010)'
_computing_structure_refinement 'SHELXL97 (Sheldrick, 2008)'
_computing_structure_solution 'SHELXS97 (Sheldrick, 2008)'
_diffrn_ambient_temperature 100(2)
_diffrn_measured_fraction_theta_full 1.000
_diffrn_measured_fraction_theta_max 1.000
_diffrn_measurement_device_type 'Bruker SMART APEX'
_diffrn_measurement_method \w
_diffrn_radiation_monochromator graphite
_diffrn_radiation_source 'fine-focus sealed tube'
_diffrn_radiation_type MoK\a
_diffrn_radiation_wavelength 0.71073
_diffrn_reflns_av_R_equivalents 0.0327
_diffrn_reflns_av_sigmaI/netI 0.0201
_diffrn_reflns_limit_h_max 13
_diffrn_reflns_limit_h_min -13
_diffrn_reflns_limit_k_max 9
_diffrn_reflns_limit_k_min -9
_diffrn_reflns_limit_l_max 37
_diffrn_reflns_limit_l_min -37
_diffrn_reflns_number 20107
_diffrn_reflns_theta_full 27.50
_diffrn_reflns_theta_max 27.50
_diffrn_reflns_theta_min 2.36
_diffrn_standards_decay_% 0
_diffrn_standards_interval_count 0
_diffrn_standards_interval_time 0
_diffrn_standards_number 0
_exptl_absorpt_coefficient_mu 0.318
_exptl_absorpt_correction_T_max 0.9538
_exptl_absorpt_correction_T_min 0.9247
_exptl_absorpt_correction_type multi-scan
_exptl_absorpt_process_details '(SADABS; Sheldrick, 1996)'
_exptl_crystal_colour Colorless
_exptl_crystal_density_diffrn 1.439
_exptl_crystal_density_method 'not measured'
_exptl_crystal_description Block
_exptl_crystal_F_000 1024
_exptl_crystal_size_max 0.25
_exptl_crystal_size_mid 0.25
_exptl_crystal_size_min 0.15
_refine_diff_density_max 0.369
_refine_diff_density_min -0.185
_refine_ls_extinction_method none
_refine_ls_goodness_of_fit_ref 1.039
_refine_ls_hydrogen_treatment mixed
_refine_ls_matrix_type full
_refine_ls_number_parameters 162
_refine_ls_number_reflns 2614
_refine_ls_number_restraints 0
_refine_ls_restrained_S_all 1.039
_refine_ls_R_factor_all 0.0354
_refine_ls_R_factor_gt 0.0314
_refine_ls_shift/su_max 0.001
_refine_ls_shift/su_mean 0.000
_refine_ls_structure_factor_coef Fsqd
_refine_ls_weighting_details 'calc w=1/[\s^2^(Fo^2^)+(0.0487P)^2^+0.9769P] where P=(Fo^2^+2Fc^2^)/3'
_refine_ls_weighting_scheme calc
_refine_ls_wR_factor_gt 0.0858
_refine_ls_wR_factor_ref 0.0890
_reflns_number_gt 2326
_reflns_number_total 2614
_reflns_threshold_expression I>2\s(I)
_cod_data_source_file xu5209.cif
_cod_data_source_block I
_cod_database_code 2230533
_cod_database_fobs_code 2230533

loop_
_symmetry_equiv_pos_as_xyz
'x, y, z'
'-x+1/2, -y, z+1/2'
'x+1/2, -y+1/2, -z'
'-x, y+1/2, -z+1/2'
'-x, -y, -z'
'x-1/2, y, -z-1/2'
'-x-1/2, y-1/2, z'
'x, -y-1/2, z-1/2'

loop_
_atom_site_type_symbol
_atom_site_label
_atom_site_fract_x
_atom_site_fract_y
_atom_site_fract_z
_atom_site_U_iso_or_equiv
_atom_site_adp_type
_atom_site_calc_flag
_atom_site_refinement_flags
_atom_site_occupancy
_atom_site_symmetry_multiplicity
_atom_site_disorder_assembly
_atom_site_disorder_group
Cl Cl1 0.72028(3) 0.56809(4) 0.484943(10) 0.02413(12) Uani d . 1 1 . .
O O1 0.75260(9) 0.62244(14) 0.75810(3) 0.0202(2) Uani d . 1 1 . .
N N1 0.57723(9) 0.76810(14) 0.70608(3) 0.0160(2) Uani d . 1 1 . .
N N2 0.52407(10) 0.81449(15) 0.66514(4) 0.0192(2) Uani d . 1 1 . .
C C1 0.68256(11) 0.67666(16) 0.79476(4) 0.0158(2) Uani d . 1 1 . .
C C2 0.72583(11) 0.63711(18) 0.83900(4) 0.0183(3) Uani d . 1 1 . .
H H2A 0.8022 0.5739 0.8429 0.022 Uiso calc R 1 1 . .
C C3 0.65750(12) 0.68996(16) 0.87755(4) 0.0197(3) Uani d . 1 1 . .
H H3 0.6883 0.6646 0.9077 0.024 Uiso calc R 1 1 . .
C C4 0.54397(12) 0.77994(17) 0.87237(4) 0.0198(3) Uani d . 1 1 . .
H H4 0.4971 0.8152 0.8987 0.024 Uiso calc R 1 1 . .
C C5 0.50049(12) 0.81715(16) 0.82826(4) 0.0174(2) Uani d . 1 1 . .
H H5 0.4230 0.8778 0.8247 0.021 Uiso calc R 1 1 . .
C C6 0.56790(11) 0.76755(16) 0.78874(4) 0.0150(2) Uani d . 1 1 . .
C C7 0.51856(11) 0.81180(16) 0.74331(4) 0.0157(2) Uani d . 1 1 . .
H H7 0.4414 0.8743 0.7410 0.019 Uiso calc R 1 1 . .
C C8 0.57272(11) 0.75285(16) 0.62353(4) 0.0157(2) Uani d . 1 1 . .
C C9 0.50203(11) 0.77689(17) 0.58344(4) 0.0183(3) Uani d . 1 1 . .
H H9 0.4223 0.8322 0.5854 0.022 Uiso calc R 1 1 . .
C C10 0.54686(12) 0.72102(17) 0.54082(4) 0.0193(3) Uani d . 1 1 . .
H H10 0.4986 0.7382 0.5137 0.023 Uiso calc R 1 1 . .
C C11 0.66308(12) 0.63963(17) 0.53830(4) 0.0180(2) Uani d . 1 1 . .
C C12 0.73438(12) 0.61342(17) 0.57764(4) 0.0182(3) Uani d . 1 1 . .
H H12 0.8137 0.5569 0.5754 0.022 Uiso calc R 1 1 . .
C C13 0.68960(11) 0.66998(16) 0.62040(4) 0.0171(2) Uani d . 1 1 . .
H H13 0.7383 0.6524 0.6474 0.020 Uiso calc R 1 1 . .
H H1 0.7170(18) 0.662(3) 0.7343(7) 0.047(6) Uiso d . 1 1 . .
H H2 0.4532(17) 0.868(3) 0.6662(6) 0.032(5) Uiso d . 1 1 . .

loop_
_atom_site_aniso_label
_atom_site_aniso_U_11
_atom_site_aniso_U_22
_atom_site_aniso_U_33
_atom_site_aniso_U_12
_atom_site_aniso_U_13
_atom_site_aniso_U_23
Cl1 0.0330(2) 0.02229(18) 0.01713(17) 0.00084(13) 0.00504(12) -0.00208(11)
O1 0.0173(4) 0.0242(5) 0.0191(5) 0.0049(4) 0.0013(4) -0.0008(4)
N1 0.0172(5) 0.0153(5) 0.0154(5) -0.0010(4) -0.0023(4) 0.0006(4)
N2 0.0184(5) 0.0240(6) 0.0152(5) 0.0063(4) -0.0014(4) 0.0001(4)
C1 0.0158(6) 0.0126(5) 0.0189(6) -0.0020(4) 0.0007(4) -0.0014(4)
C2 0.0186(6) 0.0145(6) 0.0218(6) -0.0009(5) -0.0036(5) 0.0005(5)
C3 0.0260(6) 0.0158(6) 0.0171(6) -0.0041(5) -0.0036(5) 0.0014(4)
C4 0.0250(6) 0.0177(6) 0.0166(6) -0.0040(5) 0.0034(5) -0.0009(5)
C5 0.0172(6) 0.0143(5) 0.0208(6) -0.0004(5) 0.0026(5) -0.0005(4)
C6 0.0155(5) 0.0121(5) 0.0174(6) -0.0022(4) -0.0004(4) 0.0000(4)
C7 0.0141(6) 0.0133(5) 0.0195(6) -0.0001(4) 0.0002(4) 0.0005(4)
C8 0.0170(6) 0.0139(5) 0.0162(6) -0.0025(4) 0.0007(4) 0.0012(4)
C9 0.0166(6) 0.0185(6) 0.0199(6) 0.0001(5) -0.0021(5) 0.0012(5)
C10 0.0217(6) 0.0194(6) 0.0169(6) -0.0022(5) -0.0033(5) 0.0010(5)
C11 0.0241(6) 0.0152(5) 0.0147(5) -0.0024(5) 0.0038(5) -0.0010(4)
C12 0.0185(6) 0.0153(6) 0.0210(6) 0.0008(5) 0.0024(5) 0.0024(5)
C13 0.0175(6) 0.0167(6) 0.0171(6) -0.0006(5) -0.0016(4) 0.0022(4)

loop_
_atom_type_symbol
_atom_type_description
_atom_type_scat_dispersion_real
_atom_type_scat_dispersion_imag
_atom_type_scat_source
C C 0.0033 0.0016 'International Tables Vol C Tables 4.2.6.8 and 6.1.1.4'
H H 0.0000 0.0000 'International Tables Vol C Tables 4.2.6.8 and 6.1.1.4'
N N 0.0061 0.0033 'International Tables Vol C Tables 4.2.6.8 and 6.1.1.4'
O O 0.0106 0.0060 'International Tables Vol C Tables 4.2.6.8 and 6.1.1.4'
Cl Cl 0.1484 0.1585 'International Tables Vol C Tables 4.2.6.8 and 6.1.1.4'

loop_
_geom_angle_atom_site_label_1
_geom_angle_atom_site_label_2
_geom_angle_atom_site_label_3
_geom_angle_site_symmetry_1
_geom_angle_site_symmetry_3
_geom_angle
_geom_angle_publ_flag
C1 O1 H1 . . 106.7(14) ?
C7 N1 N2 . . 117.40(10) ?
N1 N2 C8 . . 121.06(10) ?
N1 N2 H2 . . 117.2(11) ?
C8 N2 H2 . . 121.0(11) ?
O1 C1 C2 . . 118.08(11) ?
O1 C1 C6 . . 121.69(11) ?
C2 C1 C6 . . 120.22(11) ?
C1 C2 C3 . . 120.17(11) ?
C1 C2 H2A . . 119.9 ?
C3 C2 H2A . . 119.9 ?
C2 C3 C4 . . 120.51(11) ?
C2 C3 H3 . . 119.7 ?
C4 C3 H3 . . 119.7 ?
C5 C4 C3 . . 119.15(11) ?
C5 C4 H4 . . 120.4 ?
C3 C4 H4 . . 120.4 ?
C4 C5 C6 . . 121.68(11) ?
C4 C5 H5 . . 119.2 ?
C6 C5 H5 . . 119.2 ?
C5 C6 C1 . . 118.27(11) ?
C5 C6 C7 . . 119.37(11) ?
C1 C6 C7 . . 122.36(11) ?
N1 C7 C6 . . 121.41(11) ?
N1 C7 H7 . . 119.3 ?
C6 C7 H7 . . 119.3 ?
N2 C8 C9 . . 118.24(11) ?
N2 C8 C13 . . 122.42(11) ?
C9 C8 C13 . . 119.33(11) ?
C10 C9 C8 . . 120.76(11) ?
C10 C9 H9 . . 119.6 ?
C8 C9 H9 . . 119.6 ?
C9 C10 C11 . . 119.17(11) ?
C9 C10 H10 . . 120.4 ?
C11 C10 H10 . . 120.4 ?
C10 C11 C12 . . 121.02(11) ?
C10 C11 Cl1 . . 119.62(9) ?
C12 C11 Cl1 . . 119.36(10) ?
C11 C12 C13 . . 119.83(12) ?
C11 C12 H12 . . 120.1 ?
C13 C12 H12 . . 120.1 ?
C12 C13 C8 . . 119.88(11) ?
C12 C13 H13 . . 120.1 ?
C8 C13 H13 . . 120.1 ?

loop_
_geom_bond_atom_site_label_1
_geom_bond_atom_site_label_2
_geom_bond_site_symmetry_2
_geom_bond_distance
_geom_bond_publ_flag
Cl1 C11 . 1.7418(12) ?
O1 C1 . 1.3600(15) ?
O1 H1 . 0.84(2) ?
N1 C7 . 1.2883(15) ?
N1 N2 . 1.3580(14) ?
N2 C8 . 1.3878(15) ?
N2 H2 . 0.859(18) ?
C1 C2 . 1.3919(17) ?
C1 C6 . 1.4123(17) ?
C2 C3 . 1.3905(18) ?
C2 H2A . 0.9500 ?
C3 C4 . 1.3958(19) ?
C3 H3 . 0.9500 ?
C4 C5 . 1.3859(17) ?
C4 H4 . 0.9500 ?
C5 C6 . 1.4014(16) ?
C5 H5 . 0.9500 ?
C6 C7 . 1.4539(16) ?
C7 H7 . 0.9500 ?
C8 C9 . 1.3978(16) ?
C8 C13 . 1.3991(17) ?
C9 C10 . 1.3855(17) ?
C9 H9 . 0.9500 ?
C10 C11 . 1.3870(18) ?
C10 H10 . 0.9500 ?
C11 C12 . 1.3857(18) ?
C12 C13 . 1.3901(17) ?
C12 H12 . 0.9500 ?
C13 H13 . 0.9500 ?

loop_
_geom_hbond_atom_site_label_D
_geom_hbond_atom_site_label_H
_geom_hbond_atom_site_label_A
_geom_hbond_site_symmetry_A
_geom_hbond_distance_DH
_geom_hbond_distance_HA
_geom_hbond_distance_DA
_geom_hbond_angle_DHA
_geom_hbond_publ_flag
O1 H1 N1 . 0.84(2) 1.88(2) 2.6382(13) 149.8(19) yes
N2 H2 Cg1 4_656 0.859(18) 2.73(2) 3.3675(12) 132.3(17) yes

loop_
_geom_torsion_atom_site_label_1
_geom_torsion_atom_site_label_2
_geom_torsion_atom_site_label_3
_geom_torsion_atom_site_label_4
_geom_torsion_site_symmetry_1
_geom_torsion_site_symmetry_2
_geom_torsion_site_symmetry_3
_geom_torsion_site_symmetry_4
_geom_torsion
_geom_torsion_publ_flag
C7 N1 N2 C8 . . . . -171.80(11) ?
O1 C1 C2 C3 . . . . 179.94(11) ?
C6 C1 C2 C3 . . . . -1.21(19) ?
C1 C2 C3 C4 . . . . 1.21(19) ?
C2 C3 C4 C5 . . . . -0.44(18) ?
C3 C4 C5 C6 . . . . -0.32(18) ?
C4 C5 C6 C1 . . . . 0.31(18) ?
C4 C5 C6 C7 . . . . -179.31(11) ?
O1 C1 C6 C5 . . . . 179.26(11) ?
C2 C1 C6 C5 . . . . 0.46(18) ?
O1 C1 C6 C7 . . . . -1.13(18) ?
C2 C1 C6 C7 . . . . -179.93(11) ?
N2 N1 C7 C6 . . . . 179.85(10) ?
C5 C6 C7 N1 . . . . -179.72(11) ?
C1 C6 C7 N1 . . . . 0.68(18) ?
N1 N2 C8 C9 . . . . 168.57(11) ?
N1 N2 C8 C13 . . . . -12.10(18) ?
N2 C8 C9 C10 . . . . 178.83(12) ?
C13 C8 C9 C10 . . . . -0.52(18) ?
C8 C9 C10 C11 . . . . 0.32(19) ?
C9 C10 C11 C12 . . . . 0.10(19) ?
C9 C10 C11 Cl1 . . . . 179.78(10) ?
C10 C11 C12 C13 . . . . -0.30(19) ?
Cl1 C11 C12 C13 . . . . -179.99(10) ?
C11 C12 C13 C8 . . . . 0.10(18) ?
N2 C8 C13 C12 . . . . -179.01(11) ?
C9 C8 C13 C12 . . . . 0.31(18) ?

loop_
_cod_related_entry_id
_cod_related_entry_database
_cod_related_entry_code
1 ChemSpider 12527878
